data_7232371
loop_
_publ_author_name
'Tiihonen, Antti'
'Lahtinen, Manu'

_publ_section_title
;
 In-depth structural analysis of lanthanoid coordination networks based on
 a flexible tripodal zwitterionic isonicotinate ligand
;
_journal_issue 14
_journal_name_full CrystEngComm
_journal_page_first 2286
_journal_paper_doi 10.1039/C8CE01015C
_journal_volume 21
_journal_year 2019
_chemical_formula_moiety 'C32 H34 N3 Nd O10, 2(Br)'
_chemical_formula_sum 'C32 H56 Br2 N3 Nd O21'
_chemical_formula_weight 1122.85
_space_group_crystal_system triclinic
_space_group_IT_number 2
_space_group_name_Hall '-P 1'
_space_group_name_H-M_alt 'P -1'
_symmetry_space_group_name_Hall '-P 1'
_symmetry_space_group_name_H-M 'P -1'
_atom_sites_solution_hydrogens mixed
_atom_sites_solution_primary iterative
_audit_creation_date 2018-03-26
_audit_creation_method
;
Olex2 1.2
(compiled 2017.08.10 svn.r3458 for OlexSys, GUI svn.r5381)
;
_audit_update_record
;
2018-03-29 deposited with the CCDC.    2019-02-18 downloaded from the CCDC.
;
_cell_angle_alpha 107.505(8)
_cell_angle_beta 103.919(8)
_cell_angle_gamma 96.822(8)
_cell_formula_units_Z 2
_cell_length_a 9.1533(9)
_cell_length_b 14.3573(13)
_cell_length_c 18.8779(16)
_cell_measurement_reflns_used 5259
_cell_measurement_temperature 120.01(10)
_cell_measurement_theta_max 75.9880
_cell_measurement_theta_min 3.2570
_cell_volume 2247.0(4)
_computing_cell_refinement 'CrysAlisPro 1.171.38.43 (Rigaku OD, 2015)'
_computing_data_collection 'CrysAlisPro 1.171.38.43 (Rigaku OD, 2015)'
_computing_data_reduction 'CrysAlisPro 1.171.38.43 (Rigaku OD, 2015)'
_computing_molecular_graphics 'Olex2 (Dolomanov et al., 2009)'
_computing_publication_material 'Olex2 (Dolomanov et al., 2009)'
_computing_structure_refinement 'ShelXL (Sheldrick, 2015)'
_computing_structure_solution
;
Superflip (Palatinus & Chapuis, 2007;Palatinus & van der Lee, 2008;
Palatinus et al., 2012)
;
_diffrn_ambient_environment N~2~
_diffrn_ambient_temperature 120.01(10)
_diffrn_detector 'CCD plate'
_diffrn_detector_area_resol_mean 10.3953
_diffrn_detector_type Atlas
_diffrn_measured_fraction_theta_full 0.994
_diffrn_measured_fraction_theta_max 0.993
_diffrn_measurement_details
;
List of Runs (angles in degrees, time in seconds):

  # Type    Start    End  Width  t~exp~   \w     \q     \k     \f   Frames
#--------------------------------------------------------------------------
  1  \w    -66.00  32.00   2.00    2.00    --  -41.90  37.00 -90.00   49
  2  \w    -67.00  29.00   2.00    2.00    --  -41.90  57.00 120.00   48
  3  \w     45.00  97.00   2.00    2.00    --   41.90-125.00 -60.00   26
  4  \w     40.00 116.00   2.00    4.00    --  112.00-111.00  60.00   38
  5  \w     50.00  94.00   2.00    4.00    --  112.00-111.00 120.00   22
  6  \w     38.00 140.00   2.00    4.00    --  112.00 -30.00   0.00   51
  7  \w     88.00 178.00   2.00    4.00    --  112.00  45.00  30.00   45
  8  \w    111.00 163.00   2.00    4.00    --  112.00 111.00 -60.00   26
  9  \w    104.00 176.00   2.00    4.00    --  112.00 111.00 -30.00   36
 10  \w     40.00 140.00   2.00    4.00    --  112.00 -77.00-120.00   50
 11  \w     43.00 137.00   2.00    4.00    --  112.00 -30.00-150.00   47
 12  \w     36.00 116.00   2.00    4.00    --  112.00-111.00-180.00   40
 13  \w   -111.00 -17.00   2.00    2.00    --  -41.90 -57.00 -30.00   47
;
_diffrn_measurement_device 'four-circle diffractometer'
_diffrn_measurement_device_type 'SuperNova, Dual, Cu at zero, Atlas'
_diffrn_measurement_method '\w scans'
_diffrn_orient_matrix_type 'CrysAlisPro convention (1999,Acta A55,543-557)'
_diffrn_orient_matrix_UB_11 -0.0123039000
_diffrn_orient_matrix_UB_12 0.0835182000
_diffrn_orient_matrix_UB_13 -0.0353548000
_diffrn_orient_matrix_UB_21 0.1508765000
_diffrn_orient_matrix_UB_22 -0.0129235000
_diffrn_orient_matrix_UB_23 -0.0207832000
_diffrn_orient_matrix_UB_31 -0.0921469000
_diffrn_orient_matrix_UB_32 -0.0779771000
_diffrn_orient_matrix_UB_33 -0.0795076000
_diffrn_radiation_monochromator mirror
_diffrn_radiation_probe x-ray
_diffrn_radiation_type CuK\a
_diffrn_radiation_wavelength 1.54184
_diffrn_reflns_av_R_equivalents 0.0427
_diffrn_reflns_av_unetI/netI 0.0653
_diffrn_reflns_Laue_measured_fraction_full 0.994
_diffrn_reflns_Laue_measured_fraction_max 0.993
_diffrn_reflns_limit_h_max 10
_diffrn_reflns_limit_h_min -11
_diffrn_reflns_limit_k_max 15
_diffrn_reflns_limit_k_min -17
_diffrn_reflns_limit_l_max 22
_diffrn_reflns_limit_l_min -22
_diffrn_reflns_number 13462
_diffrn_reflns_point_group_measured_fraction_full 0.994
_diffrn_reflns_point_group_measured_fraction_max 0.993
_diffrn_reflns_theta_full 67.684
_diffrn_reflns_theta_max 67.996
_diffrn_reflns_theta_min 3.299
_diffrn_source 'micro-focus sealed X-ray tube'
_diffrn_source_type 'SuperNova (Cu) X-ray Source'
_exptl_absorpt_coefficient_mu 11.590
_exptl_absorpt_correction_T_max 0.810
_exptl_absorpt_correction_T_min 0.494
_exptl_absorpt_correction_type gaussian
_exptl_absorpt_process_details
;
CrysAlisPro 1.171.38.43 (Rigaku Oxford Diffraction, 2015)
Numerical absorption correction based on gaussian integration over
            a multifaceted crystal model
Empirical absorption correction using spherical harmonics,
 implemented in SCALE3 ABSPACK scaling algorithm.
;
_exptl_crystal_colour 'clear colourless'
_exptl_crystal_colour_lustre clear
_exptl_crystal_colour_primary colourless
_exptl_crystal_density_diffrn 1.660
_exptl_crystal_description block
_exptl_crystal_F_000 1134
_exptl_crystal_size_max 0.157
_exptl_crystal_size_mid 0.064
_exptl_crystal_size_min 0.036
_refine_diff_density_max 1.213
_refine_diff_density_min -1.939
_refine_diff_density_rms 0.127
_refine_ls_extinction_method none
_refine_ls_goodness_of_fit_ref 1.038
_refine_ls_hydrogen_treatment constr
_refine_ls_matrix_type full
_refine_ls_number_parameters 439
_refine_ls_number_reflns 8126
_refine_ls_number_restraints 0
_refine_ls_restrained_S_all 1.038
_refine_ls_R_factor_all 0.0498
_refine_ls_R_factor_gt 0.0430
_refine_ls_shift/su_max 0.003
_refine_ls_shift/su_mean 0.000
_refine_ls_structure_factor_coef Fsqd
_refine_ls_weighting_details 'w=1/[\s^2^(Fo^2^)+(0.0615P)^2^+0.0701P] where P=(Fo^2^+2Fc^2^)/3'
_refine_ls_weighting_scheme calc
_refine_ls_wR_factor_gt 0.1097
_refine_ls_wR_factor_ref 0.1163
_reflns_Friedel_coverage 0.000
_reflns_number_gt 7156
_reflns_number_total 8126
_reflns_threshold_expression 'I > 2\s(I)'
_cod_data_source_file c8ce01015c2.cif
_cod_data_source_block jj003_br_nd_oac_h2o_acet_12_red2
_cod_depositor_comments 'Adding full bibliography for 7232365--7232385.cif.'
_cod_database_code 7232371
_shelx_shelxl_version_number 2018/1
_chemical_oxdiff_formula 'C30 H30 N3 O12 Br3 Nd1'
_shelx_space_group_comment
;
The symmetry employed for this shelxl refinement is uniquely defined
by the following loop, which should always be used as a source of
symmetry information in preference to the above space-group names.
They are only intended as comments.
;
_reflns_odcompleteness_completeness 99.06
_reflns_odcompleteness_iscentric 1
_reflns_odcompleteness_theta 69.95
_olex2_refinement_description
;
1. Fixed Uiso
 At 1.2 times of:
  All C(H) groups, All C(H,H) groups
 At 1.5 times of:
  All C(H,H,H) groups, All O(H,H) groups
2.a Rotating group:
 O1W(H1WA,H1WB), O2W(H2WA,H2WB)
2.b Secondary CH2 refined with riding coordinates:
 C30(H30A,H30B), C10(H10A,H10B), C20(H20A,H20B)
2.c Aromatic/amide H refined with riding coordinates:
 C33(H33), C22(H22), C12(H12), C32(H32), C13(H13), C16(H16), C23(H23),
 C36(H36), C15(H15), C26(H26), C35(H35), C25(H25)
2.d Idealised Me refined as rotating group:
 C9(H9A,H9B,H9C), C7(H7A,H7B,H7C), C8(H8A,H8B,H8C), C40(H40A,H40B,H40C)
;
_olex2_submission_special_instructions 'No special instructions were received'
_oxdiff_exptl_absorpt_empirical_details
;
Empirical correction (ABSPACK) includes:
- Absorption correction using spherical harmonics
- Frame scaling
;
_oxdiff_exptl_absorpt_empirical_full_max 1.358
_oxdiff_exptl_absorpt_empirical_full_min 0.853

loop_
_space_group_symop_operation_xyz
'x, y, z'
'-x, -y, -z'

loop_
_atom_site_label
_atom_site_type_symbol
_atom_site_fract_x
_atom_site_fract_y
_atom_site_fract_z
_atom_site_U_iso_or_equiv
_atom_site_adp_type
_atom_site_occupancy
_atom_site_site_symmetry_order
_atom_site_calc_flag
_atom_site_refinement_flags_posn
Nd1 Nd 0.71912(3) 1.01198(2) 0.49040(2) 0.01468(9) Uani 1 1 d .
Br1 Br 0.18978(6) 0.71675(4) 0.11293(3) 0.02382(13) Uani 1 1 d .
Br2 Br 0.70130(7) 0.49644(5) 0.17285(4) 0.03151(15) Uani 1 1 d .
O38 O 0.4374(4) 0.1615(2) -0.4146(2) 0.0188(7) Uani 1 1 d .
O29 O -0.0399(7) 0.8833(5) -0.3131(3) 0.0607(17) Uani 1 1 d .
O28 O -0.0623(6) 0.7192(5) -0.3613(4) 0.0600(16) Uani 1 1 d .
N11 N 0.6805(5) 0.7301(3) 0.1354(2) 0.0189(9) Uani 1 1 d .
C33 C 0.5587(6) 0.3545(4) -0.2998(3) 0.0209(10) Uani 1 1 d .
H33 H 0.449575 0.335699 -0.317284 0.025 Uiso 1 1 calc R
C5 C 0.7711(6) 0.6231(4) -0.1070(3) 0.0211(11) Uani 1 1 d .
N21 N 0.4611(6) 0.8377(4) -0.1731(3) 0.0324(11) Uani 1 1 d .
C6 C 0.7299(6) 0.6132(4) -0.0426(3) 0.0199(10) Uani 1 1 d .
N31 N 0.7846(5) 0.4662(3) -0.2110(2) 0.0183(9) Uani 1 1 d .
C34 C 0.6454(6) 0.2973(4) -0.3378(3) 0.0173(10) Uani 1 1 d .
C22 C 0.3621(7) 0.7497(5) -0.1983(4) 0.0345(14) Uani 1 1 d .
H22 H 0.393560 0.695725 -0.183740 0.041 Uiso 1 1 calc R
C4 C 0.7304(7) 0.6982(4) -0.1369(3) 0.0273(12) Uani 1 1 d .
C1 C 0.6472(6) 0.6801(4) -0.0073(3) 0.0175(10) Uani 1 1 d .
C12 C 0.8347(6) 0.7517(4) 0.1528(3) 0.0225(11) Uani 1 1 d .
H12 H 0.882756 0.727657 0.113425 0.027 Uiso 1 1 calc R
C9 C 0.7783(7) 0.5327(4) -0.0113(3) 0.0317(13) Uani 1 1 d .
H9A H 0.752001 0.468757 -0.054092 0.048 Uiso 1 1 calc GR
H9B H 0.724711 0.527121 0.026822 0.048 Uiso 1 1 calc GR
H9C H 0.889646 0.549983 0.013637 0.048 Uiso 1 1 calc GR
C32 C 0.6306(6) 0.4392(4) -0.2361(3) 0.0224(11) Uani 1 1 d .
H32 H 0.570641 0.478577 -0.209846 0.027 Uiso 1 1 calc R
C24 C 0.1679(8) 0.8153(6) -0.2667(4) 0.0401(16) Uani 1 1 d .
C13 C 0.9234(6) 0.8081(4) 0.2268(3) 0.0209(10) Uani 1 1 d .
H13 H 1.032296 0.822956 0.238661 0.025 Uiso 1 1 calc R
C16 C 0.6080(6) 0.7634(4) 0.1902(3) 0.0213(11) Uani 1 1 d .
H16 H 0.498965 0.747547 0.177213 0.026 Uiso 1 1 calc R
C7 C 0.5494(7) 0.8410(4) 0.0145(4) 0.0352(14) Uani 1 1 d .
H7A H 0.500416 0.815678 0.047695 0.053 Uiso 1 1 calc GR
H7B H 0.472399 0.859718 -0.021776 0.053 Uiso 1 1 calc GR
H7C H 0.630935 0.899621 0.046754 0.053 Uiso 1 1 calc GR
C30 C 0.8695(6) 0.5571(4) -0.1426(3) 0.0278(13) Uani 1 1 d .
H30A H 0.941762 0.597477 -0.158858 0.033 Uiso 1 1 calc R
H30B H 0.931688 0.535578 -0.102100 0.033 Uiso 1 1 calc R
C37 C 0.5724(6) 0.2017(4) -0.4078(3) 0.0191(10) Uani 1 1 d .
C23 C 0.2157(8) 0.7372(5) -0.2451(4) 0.0385(15) Uani 1 1 d .
H23 H 0.146720 0.674600 -0.262825 0.046 Uiso 1 1 calc R
C36 C 0.8717(6) 0.4100(4) -0.2467(3) 0.0218(11) Uani 1 1 d .
H36 H 0.980669 0.428925 -0.227570 0.026 Uiso 1 1 calc R
C2 C 0.6183(6) 0.7603(4) -0.0310(3) 0.0236(11) Uani 1 1 d .
C15 C 0.6941(6) 0.8202(4) 0.2647(3) 0.0212(11) Uani 1 1 d .
H15 H 0.644102 0.843969 0.303222 0.025 Uiso 1 1 calc R
C10 C 0.5837(6) 0.6640(4) 0.0561(3) 0.0219(11) Uani 1 1 d .
H10A H 0.478151 0.676936 0.047683 0.026 Uiso 1 1 calc R
H10B H 0.577479 0.593407 0.052852 0.026 Uiso 1 1 calc R
C20 C 0.6244(8) 0.8546(5) -0.1228(4) 0.0382(15) Uani 1 1 d .
H20A H 0.696136 0.867196 -0.152228 0.046 Uiso 1 1 calc R
H20B H 0.644182 0.914970 -0.076448 0.046 Uiso 1 1 calc R
C26 C 0.4181(8) 0.9163(5) -0.1926(4) 0.0362(14) Uani 1 1 d .
H26 H 0.489439 0.978160 -0.174210 0.043 Uiso 1 1 calc R
C8 C 0.7639(9) 0.7052(6) -0.2099(4) 0.0447(17) Uani 1 1 d .
H8A H 0.858862 0.754706 -0.195910 0.067 Uiso 1 1 calc GR
H8B H 0.678414 0.725536 -0.240021 0.067 Uiso 1 1 calc GR
H8C H 0.776029 0.640012 -0.241055 0.067 Uiso 1 1 calc GR
C3 C 0.6569(7) 0.7683(4) -0.0969(3) 0.0277(12) Uani 1 1 d .
C35 C 0.8034(6) 0.3257(4) -0.3106(3) 0.0214(11) Uani 1 1 d .
H35 H 0.865186 0.286900 -0.335885 0.026 Uiso 1 1 calc R
C25 C 0.2743(9) 0.9070(5) -0.2382(4) 0.0400(16) Uani 1 1 d .
H25 H 0.244892 0.962538 -0.251013 0.048 Uiso 1 1 calc R
C27 C 0.0082(9) 0.8061(6) -0.3184(4) 0.0445(17) Uani 1 1 d .
O18 O 0.8793(4) 0.9418(3) 0.4134(2) 0.0211(8) Uani 1 1 d .
O39 O 0.6554(4) 0.1728(2) -0.4505(2) 0.0208(8) Uani 1 1 d .
C17 C 0.9489(6) 0.9033(4) 0.3664(3) 0.0179(10) Uani 1 1 d .
C14 C 0.8532(6) 0.8433(4) 0.2842(3) 0.0172(10) Uani 1 1 d .
O1W O 0.8185(4) 0.8798(3) 0.5418(2) 0.0243(8) Uani 1 1 d .
H1WA H 0.752786 0.820420 0.519126 0.036 Uiso 1 1 d GR
H1WB H 0.832932 0.896771 0.593235 0.036 Uiso 1 1 d GR
O19 O 1.0905(4) 0.9091(3) 0.3807(2) 0.0219(8) Uani 1 1 d .
O2W O 0.8923(5) 1.1527(3) 0.4799(2) 0.0279(9) Uani 1 1 d .
H2WA H 0.997244 1.142598 0.481019 0.042 Uiso 1 1 d GR
H2WB H 0.909301 1.217168 0.521617 0.042 Uiso 1 1 d GR
C41 C 0.4577(6) 1.0112(4) 0.3627(3) 0.0205(10) Uani 1 1 d .
C40 C 0.3244(7) 0.9962(6) 0.2937(3) 0.0360(15) Uani 1 1 d .
H40A H 0.322088 0.935535 0.251652 0.054 Uiso 1 1 calc GR
H40B H 0.335234 1.053748 0.276279 0.054 Uiso 1 1 calc GR
H40C H 0.228531 0.989444 0.307916 0.054 Uiso 1 1 calc GR
O43 O 0.5931(4) 1.0234(3) 0.3585(2) 0.0261(8) Uani 1 1 d .
O42 O 0.4341(4) 1.0094(3) 0.42669(19) 0.0184(7) Uani 1 1 d .

loop_
_atom_site_aniso_label
_atom_site_aniso_U_11
_atom_site_aniso_U_22
_atom_site_aniso_U_33
_atom_site_aniso_U_23
_atom_site_aniso_U_13
_atom_site_aniso_U_12
Nd1 0.01025(14) 0.02003(14) 0.01138(13) 0.00145(9) 0.00379(9) 0.00327(9)
Br1 0.0199(3) 0.0235(3) 0.0309(3) 0.0087(2) 0.0113(2) 0.0085(2)
Br2 0.0198(3) 0.0378(3) 0.0429(3) 0.0195(3) 0.0122(3) 0.0067(2)
O38 0.0156(17) 0.0181(16) 0.0204(17) 0.0030(13) 0.0057(14) 0.0038(14)
O29 0.067(4) 0.097(4) 0.032(3) 0.027(3) 0.011(3) 0.064(4)
O28 0.035(3) 0.089(4) 0.082(4) 0.064(4) 0.012(3) 0.023(3)
N11 0.017(2) 0.022(2) 0.013(2) 0.0008(16) 0.0021(17) 0.0039(17)
C33 0.019(3) 0.019(2) 0.022(3) 0.003(2) 0.007(2) 0.004(2)
C5 0.018(2) 0.020(2) 0.013(2) -0.0065(19) 0.0013(19) -0.001(2)
N21 0.034(3) 0.040(3) 0.037(3) 0.027(2) 0.015(2) 0.012(2)
C6 0.013(2) 0.023(2) 0.014(2) -0.0029(19) -0.0012(19) 0.0028(19)
N31 0.019(2) 0.018(2) 0.0134(19) -0.0003(16) 0.0026(17) 0.0057(17)
C34 0.020(3) 0.016(2) 0.015(2) 0.0039(19) 0.0057(19) 0.0037(19)
C22 0.032(3) 0.039(3) 0.046(4) 0.031(3) 0.011(3) 0.012(3)
C4 0.026(3) 0.027(3) 0.023(3) 0.004(2) 0.007(2) -0.004(2)
C1 0.011(2) 0.018(2) 0.014(2) -0.0041(18) 0.0012(18) 0.0011(18)
C12 0.010(2) 0.033(3) 0.019(2) -0.002(2) 0.008(2) 0.003(2)
C9 0.032(3) 0.029(3) 0.030(3) 0.007(2) 0.005(3) 0.008(3)
C32 0.018(3) 0.027(3) 0.022(3) 0.002(2) 0.012(2) 0.007(2)
C24 0.041(4) 0.067(5) 0.037(3) 0.039(3) 0.021(3) 0.031(3)
C13 0.012(2) 0.028(3) 0.018(2) 0.002(2) 0.004(2) 0.002(2)
C16 0.012(2) 0.031(3) 0.019(2) 0.003(2) 0.007(2) 0.007(2)
C7 0.031(3) 0.025(3) 0.039(3) -0.003(2) 0.005(3) 0.013(2)
C30 0.018(3) 0.028(3) 0.021(3) -0.011(2) 0.005(2) -0.002(2)
C37 0.022(3) 0.015(2) 0.017(2) 0.0022(19) 0.005(2) 0.005(2)
C23 0.036(4) 0.050(4) 0.039(3) 0.027(3) 0.014(3) 0.007(3)
C36 0.014(2) 0.026(3) 0.020(2) 0.004(2) 0.001(2) 0.001(2)
C2 0.011(2) 0.020(2) 0.026(3) -0.004(2) -0.004(2) 0.000(2)
C15 0.014(2) 0.028(3) 0.015(2) -0.003(2) 0.006(2) 0.004(2)
C10 0.012(2) 0.026(3) 0.018(2) -0.001(2) 0.002(2) -0.002(2)
C20 0.037(4) 0.032(3) 0.048(4) 0.022(3) 0.007(3) 0.004(3)
C26 0.041(4) 0.043(3) 0.044(4) 0.029(3) 0.025(3) 0.019(3)
C8 0.052(4) 0.053(4) 0.033(3) 0.019(3) 0.018(3) 0.001(3)
C3 0.025(3) 0.021(3) 0.030(3) 0.007(2) -0.002(2) -0.001(2)
C35 0.020(3) 0.021(2) 0.024(3) 0.007(2) 0.007(2) 0.008(2)
C25 0.061(5) 0.047(4) 0.041(4) 0.033(3) 0.033(3) 0.032(3)
C27 0.045(4) 0.071(5) 0.036(4) 0.032(4) 0.020(3) 0.024(4)
O18 0.0171(18) 0.0273(18) 0.0152(17) -0.0006(14) 0.0076(14) 0.0051(15)
O39 0.0235(19) 0.0161(16) 0.0203(17) -0.0023(13) 0.0124(15) 0.0049(14)
C17 0.011(2) 0.026(2) 0.013(2) 0.0031(19) 0.0020(19) 0.0028(19)
C14 0.015(2) 0.023(2) 0.014(2) 0.0038(19) 0.0071(19) 0.0067(19)
O1W 0.0186(19) 0.035(2) 0.0209(18) 0.0099(16) 0.0085(15) 0.0047(16)
O19 0.0105(17) 0.035(2) 0.0147(16) 0.0024(15) 0.0025(14) 0.0019(15)
O2W 0.026(2) 0.0256(19) 0.033(2) 0.0062(16) 0.0141(17) 0.0054(16)
C41 0.019(3) 0.025(2) 0.016(2) 0.0055(19) 0.003(2) 0.006(2)
C40 0.023(3) 0.069(4) 0.020(3) 0.020(3) 0.007(2) 0.010(3)
O43 0.0156(19) 0.044(2) 0.0213(18) 0.0132(17) 0.0085(15) 0.0042(16)
O42 0.0166(17) 0.0288(18) 0.0118(15) 0.0063(14) 0.0081(13) 0.0057(14)

loop_
_atom_type_symbol
_atom_type_description
_atom_type_scat_dispersion_real
_atom_type_scat_dispersion_imag
_atom_type_scat_source
C C 0.0181 0.0091 'International Tables Vol C Tables 4.2.6.8 and 6.1.1.4'
H H 0.0000 0.0000 'International Tables Vol C Tables 4.2.6.8 and 6.1.1.4'
Br Br -0.6763 1.2805 'International Tables Vol C Tables 4.2.6.8 and 6.1.1.4'
N N 0.0311 0.0180 'International Tables Vol C Tables 4.2.6.8 and 6.1.1.4'
Nd Nd -3.1807 10.9079 'International Tables Vol C Tables 4.2.6.8 and 6.1.1.4'
O O 0.0492 0.0322 'International Tables Vol C Tables 4.2.6.8 and 6.1.1.4'

loop_
_exptl_crystal_face_index_h
_exptl_crystal_face_index_k
_exptl_crystal_face_index_l
_exptl_crystal_face_perp_dist
1 8 -9 0.0180
6 -2 -1 0.0752
-6 2 1 0.0752
0 4 8 0.0322
0 -4 -8 0.0322
-1 -8 9 0.0180

loop_
_geom_angle_atom_site_label_1
_geom_angle_atom_site_label_2
_geom_angle_atom_site_label_3
_geom_angle
_geom_angle_site_symmetry_1
_geom_angle_site_symmetry_3
O38 Nd1 Nd1 68.91(8) 2_665 2_676
O38 Nd1 O1W 66.62(12) 2_665 .
O38 Nd1 C41 68.45(13) 2_665 .
O38 Nd1 O43 76.94(12) 2_665 .
O38 Nd1 O42 66.99(12) 2_665 .
O18 Nd1 Nd1 144.89(8) . 2_676
O18 Nd1 O38 78.24(12) . 2_665
O18 Nd1 O39 140.23(13) . 1_566
O18 Nd1 O1W 73.71(13) . .
O18 Nd1 O19 100.97(12) . 2_776
O18 Nd1 O2W 71.96(13) . .
O18 Nd1 C41 98.09(13) . .
O18 Nd1 O43 76.86(12) . .
O18 Nd1 O42 121.14(11) . .
O39 Nd1 Nd1 66.42(9) 1_566 2_676
O39 Nd1 O38 133.99(12) 1_566 2_665
O39 Nd1 O1W 134.39(12) 1_566 .
O39 Nd1 O19 73.47(13) 1_566 2_776
O39 Nd1 O2W 68.64(13) 1_566 .
O39 Nd1 C41 79.51(13) 1_566 .
O39 Nd1 O43 87.83(13) 1_566 .
O39 Nd1 O42 69.82(12) 1_566 .
O1W Nd1 Nd1 103.02(8) . 2_676
O1W Nd1 C41 135.07(13) . .
O1W Nd1 O43 136.76(13) . .
O1W Nd1 O42 125.91(12) . .
O19 Nd1 Nd1 110.67(8) 2_776 2_676
O19 Nd1 O38 134.49(12) 2_776 2_665
O19 Nd1 O1W 69.57(13) 2_776 .
O19 Nd1 O2W 74.16(13) 2_776 .
O19 Nd1 C41 152.85(14) 2_776 .
O19 Nd1 O43 148.00(13) 2_776 .
O19 Nd1 O42 137.32(11) 2_776 .
O2W Nd1 Nd1 130.56(9) . 2_676
O2W Nd1 O38 142.72(12) . 2_665
O2W Nd1 O1W 123.08(13) . .
O2W Nd1 C41 93.83(14) . .
O2W Nd1 O43 74.91(13) . .
O2W Nd1 O42 110.59(13) . .
C41 Nd1 Nd1 58.88(11) . 2_676
O43 Nd1 Nd1 83.83(8) . 2_676
O43 Nd1 C41 24.98(14) . .
O43 Nd1 O42 50.57(11) . .
O42 Nd1 Nd1 33.27(8) . 2_676
O42 Nd1 Nd1 36.28(9) 2_676 2_676
O42 Nd1 O38 78.88(12) 2_676 2_665
O42 Nd1 O18 147.10(13) 2_676 .
O42 Nd1 O39 71.86(12) 2_676 1_566
O42 Nd1 O1W 75.65(12) 2_676 .
O42 Nd1 O19 79.03(12) 2_676 2_776
O42 Nd1 O2W 137.01(12) 2_676 .
O42 Nd1 C41 95.12(14) 2_676 .
O42 Nd1 C41 25.70(13) . .
O42 Nd1 O43 120.09(12) 2_676 .
O42 Nd1 O42 69.54(13) 2_676 .
C37 O38 Nd1 131.9(3) . 2_665
C12 N11 C16 121.2(4) . .
C12 N11 C10 120.9(4) . .
C16 N11 C10 117.8(4) . .
C34 C33 H33 120.1 . .
C34 C33 C32 119.8(5) . .
C32 C33 H33 120.1 . .
C6 C5 C4 121.1(5) . .
C6 C5 C30 120.2(5) . .
C4 C5 C30 118.6(5) . .
C22 N21 C20 122.4(5) . .
C22 N21 C26 120.8(6) . .
C26 N21 C20 116.8(5) . .
C5 C6 C1 118.9(5) . .
C5 C6 C9 119.5(5) . .
C1 C6 C9 121.5(5) . .
C32 N31 C30 123.1(4) . .
C32 N31 C36 120.5(4) . .
C36 N31 C30 116.4(4) . .
C33 C34 C37 122.2(5) . .
C33 C34 C35 118.8(5) . .
C35 C34 C37 118.9(5) . .
N21 C22 H22 119.8 . .
N21 C22 C23 120.4(6) . .
C23 C22 H22 119.8 . .
C5 C4 C8 121.8(6) . .
C5 C4 C3 118.4(5) . .
C3 C4 C8 119.8(6) . .
C6 C1 C10 120.2(5) . .
C2 C1 C6 121.0(5) . .
C2 C1 C10 118.7(5) . .
N11 C12 H12 119.7 . .
N11 C12 C13 120.6(5) . .
C13 C12 H12 119.7 . .
C6 C9 H9A 109.5 . .
C6 C9 H9B 109.5 . .
C6 C9 H9C 109.5 . .
H9A C9 H9B 109.5 . .
H9A C9 H9C 109.5 . .
H9B C9 H9C 109.5 . .
C33 C32 H32 119.8 . .
N31 C32 C33 120.5(5) . .
N31 C32 H32 119.8 . .
C23 C24 C25 117.5(6) . .
C23 C24 C27 123.0(7) . .
C25 C24 C27 119.6(6) . .
C12 C13 H13 120.1 . .
C12 C13 C14 119.7(5) . .
C14 C13 H13 120.1 . .
N11 C16 H16 120.4 . .
N11 C16 C15 119.3(5) . .
C15 C16 H16 120.4 . .
H7A C7 H7B 109.5 . .
H7A C7 H7C 109.5 . .
H7B C7 H7C 109.5 . .
C2 C7 H7A 109.5 . .
C2 C7 H7B 109.5 . .
C2 C7 H7C 109.5 . .
C5 C30 H30A 108.3 . .
C5 C30 H30B 108.3 . .
N31 C30 C5 115.8(4) . .
N31 C30 H30A 108.3 . .
N31 C30 H30B 108.3 . .
H30A C30 H30B 107.4 . .
O38 C37 C34 116.0(5) . .
O39 C37 O38 128.3(4) . .
O39 C37 C34 115.7(5) . .
C22 C23 C24 120.5(7) . .
C22 C23 H23 119.7 . .
C24 C23 H23 119.7 . .
N31 C36 H36 119.8 . .
N31 C36 C35 120.3(5) . .
C35 C36 H36 119.8 . .
C1 C2 C7 121.0(5) . .
C1 C2 C3 119.4(5) . .
C3 C2 C7 119.6(5) . .
C16 C15 H15 119.7 . .
C16 C15 C14 120.7(5) . .
C14 C15 H15 119.7 . .
N11 C10 C1 112.4(4) . .
N11 C10 H10A 109.1 . .
N11 C10 H10B 109.1 . .
C1 C10 H10A 109.1 . .
C1 C10 H10B 109.1 . .
H10A C10 H10B 107.9 . .
N21 C20 H20A 108.9 . .
N21 C20 H20B 108.9 . .
H20A C20 H20B 107.7 . .
C3 C20 N21 113.2(5) . .
C3 C20 H20A 108.9 . .
C3 C20 H20B 108.9 . .
N21 C26 H26 119.8 . .
C25 C26 N21 120.4(6) . .
C25 C26 H26 119.8 . .
C4 C8 H8A 109.5 . .
C4 C8 H8B 109.5 . .
C4 C8 H8C 109.5 . .
H8A C8 H8B 109.5 . .
H8A C8 H8C 109.5 . .
H8B C8 H8C 109.5 . .
C4 C3 C20 119.9(6) . .
C2 C3 C4 120.7(5) . .
C2 C3 C20 119.3(6) . .
C34 C35 H35 120.0 . .
C36 C35 C34 120.0(5) . .
C36 C35 H35 120.0 . .
C24 C25 H25 119.8 . .
C26 C25 C24 120.4(6) . .
C26 C25 H25 119.8 . .
O29 C27 O28 126.8(7) . .
O29 C27 C24 117.1(7) . .
O28 C27 C24 116.1(7) . .
C17 O18 Nd1 173.1(3) . .
C37 O39 Nd1 134.6(3) . 1_544
O18 C17 C14 117.3(4) . .
O19 C17 O18 126.3(4) . .
O19 C17 C14 116.3(4) . .
C13 C14 C17 120.5(5) . .
C15 C14 C13 118.5(5) . .
C15 C14 C17 121.0(4) . .
Nd1 O1W H1WA 111.9 . .
Nd1 O1W H1WB 111.7 . .
H1WA O1W H1WB 107.1 . .
C17 O19 Nd1 125.7(3) . 2_776
Nd1 O2W H2WA 115.0 . .
Nd1 O2W H2WB 114.8 . .
H2WA O2W H2WB 103.5 . .
C40 C41 Nd1 172.4(4) . .
O43 C41 Nd1 58.8(3) . .
O43 C41 C40 120.7(5) . .
O43 C41 O42 119.3(5) . .
O42 C41 Nd1 60.9(3) . .
O42 C41 C40 119.9(5) . .
C41 C40 H40A 109.5 . .
C41 C40 H40B 109.5 . .
C41 C40 H40C 109.5 . .
H40A C40 H40B 109.5 . .
H40A C40 H40C 109.5 . .
H40B C40 H40C 109.5 . .
C41 O43 Nd1 96.2(3) . .
Nd1 O42 Nd1 110.46(13) 2_676 .
C41 O42 Nd1 155.4(3) . 2_676
C41 O42 Nd1 93.4(3) . .

loop_
_geom_bond_atom_site_label_1
_geom_bond_atom_site_label_2
_geom_bond_distance
_geom_bond_site_symmetry_2
Nd1 Nd1 4.0971(6) 2_676
Nd1 O38 2.515(3) 2_665
Nd1 O18 2.402(3) .
Nd1 O39 2.450(3) 1_566
Nd1 O1W 2.542(4) .
Nd1 O19 2.464(3) 2_776
Nd1 O2W 2.503(4) .
Nd1 C41 2.956(5) .
Nd1 O43 2.543(4) .
Nd1 O42 2.399(3) 2_676
Nd1 O42 2.587(4) .
O38 C37 1.259(6) .
O29 C27 1.226(10) .
O28 C27 1.257(10) .
N11 C12 1.345(7) .
N11 C16 1.360(7) .
N11 C10 1.495(6) .
C33 H33 0.9500 .
C33 C34 1.376(7) .
C33 C32 1.381(7) .
C5 C6 1.397(8) .
C5 C4 1.408(8) .
C5 C30 1.506(7) .
N21 C22 1.342(8) .
N21 C20 1.512(8) .
N21 C26 1.361(8) .
C6 C1 1.404(7) .
C6 C9 1.513(8) .
N31 C32 1.342(7) .
N31 C30 1.495(6) .
N31 C36 1.350(7) .
C34 C37 1.530(6) .
C34 C35 1.378(7) .
C22 H22 0.9500 .
C22 C23 1.373(9) .
C4 C8 1.510(8) .
C4 C3 1.409(9) .
C1 C2 1.385(8) .
C1 C10 1.516(7) .
C12 H12 0.9500 .
C12 C13 1.373(7) .
C9 H9A 0.9800 .
C9 H9B 0.9800 .
C9 H9C 0.9800 .
C32 H32 0.9500 .
C24 C23 1.386(10) .
C24 C25 1.409(11) .
C24 C27 1.515(10) .
C13 H13 0.9500 .
C13 C14 1.388(7) .
C16 H16 0.9500 .
C16 C15 1.374(7) .
C7 H7A 0.9800 .
C7 H7B 0.9800 .
C7 H7C 0.9800 .
C7 C2 1.521(7) .
C30 H30A 0.9900 .
C30 H30B 0.9900 .
C37 O39 1.253(6) .
C23 H23 0.9500 .
C36 H36 0.9500 .
C36 C35 1.375(7) .
C2 C3 1.405(9) .
C15 H15 0.9500 .
C15 C14 1.386(7) .
C10 H10A 0.9900 .
C10 H10B 0.9900 .
C20 H20A 0.9900 .
C20 H20B 0.9900 .
C20 C3 1.498(8) .
C26 H26 0.9500 .
C26 C25 1.355(10) .
C8 H8A 0.9800 .
C8 H8B 0.9800 .
C8 H8C 0.9800 .
C35 H35 0.9500 .
C25 H25 0.9500 .
O18 C17 1.249(6) .
C17 C14 1.510(7) .
C17 O19 1.246(6) .
O1W H1WA 0.8984 .
O1W H1WB 0.8982 .
O2W H2WA 0.9844 .
O2W H2WB 0.9843 .
C41 C40 1.496(7) .
C41 O43 1.256(7) .
C41 O42 1.284(6) .
C40 H40A 0.9800 .
C40 H40B 0.9800 .
C40 H40C 0.9800 .

loop_
_geom_hbond_atom_site_label_D
_geom_hbond_atom_site_label_H
_geom_hbond_atom_site_label_A
_geom_hbond_distance_DH
_geom_hbond_distance_HA
_geom_hbond_distance_DA
_geom_hbond_angle_DHA
_geom_hbond_site_symmetry_A
_geom_hbond_publ_flag
O1W H1WB O29 0.90 1.95 2.716(6) 142.7 1_656 yes
O2W H2WA O1W 0.98 1.88 2.845(6) 166.4 2_776 yes

loop_
_geom_torsion_atom_site_label_1
_geom_torsion_atom_site_label_2
_geom_torsion_atom_site_label_3
_geom_torsion_atom_site_label_4
_geom_torsion
_geom_torsion_site_symmetry_1
_geom_torsion_site_symmetry_4
Nd1 O38 C37 C34 -161.5(3) 2_665 .
Nd1 O38 C37 O39 17.6(8) 2_665 .
Nd1 C41 O42 Nd1 -166.6(9) . 2_676
O38 C37 O39 Nd1 -45.8(8) . 1_544
N11 C12 C13 C14 -0.1(9) . .
N11 C16 C15 C14 -0.3(9) . .
C33 C34 C37 O38 -20.8(7) . .
C33 C34 C37 O39 159.9(5) . .
C33 C34 C35 C36 -0.4(8) . .
C5 C6 C1 C2 -5.7(7) . .
C5 C6 C1 C10 172.5(4) . .
C5 C4 C3 C2 -3.1(8) . .
C5 C4 C3 C20 174.6(5) . .
N21 C22 C23 C24 -0.2(11) . .
N21 C20 C3 C4 98.3(7) . .
N21 C20 C3 C2 -84.0(7) . .
N21 C26 C25 C24 -0.8(10) . .
C6 C5 C4 C8 -175.4(5) . .
C6 C5 C4 C3 4.7(8) . .
C6 C5 C30 N31 96.1(6) . .
C6 C1 C2 C7 -171.1(5) . .
C6 C1 C2 C3 7.3(7) . .
C6 C1 C10 N11 101.3(5) . .
N31 C36 C35 C34 -0.9(8) . .
C34 C33 C32 N31 0.0(8) . .
C34 C37 O39 Nd1 133.4(4) . 1_544
C22 N21 C20 C3 -6.8(9) . .
C22 N21 C26 C25 -0.2(10) . .
C4 C5 C6 C1 -0.4(7) . .
C4 C5 C6 C9 -178.9(5) . .
C4 C5 C30 N31 -87.8(6) . .
C1 C2 C3 C4 -2.8(8) . .
C1 C2 C3 C20 179.5(5) . .
C12 N11 C16 C15 0.1(8) . .
C12 N11 C10 C1 -37.2(7) . .
C12 C13 C14 C15 -0.1(8) . .
C12 C13 C14 C17 178.5(5) . .
C9 C6 C1 C2 172.7(5) . .
C9 C6 C1 C10 -9.1(7) . .
C32 C33 C34 C37 178.8(5) . .
C32 C33 C34 C35 0.8(8) . .
C32 N31 C30 C5 -5.3(8) . .
C32 N31 C36 C35 1.7(8) . .
C16 N11 C12 C13 0.1(9) . .
C16 N11 C10 C1 146.1(5) . .
C16 C15 C14 C13 0.3(8) . .
C16 C15 C14 C17 -178.3(5) . .
C7 C2 C3 C4 175.6(5) . .
C7 C2 C3 C20 -2.1(8) . .
C30 C5 C6 C1 175.6(4) . .
C30 C5 C6 C9 -2.8(7) . .
C30 C5 C4 C8 8.5(8) . .
C30 C5 C4 C3 -171.4(5) . .
C30 N31 C32 C33 179.8(5) . .
C30 N31 C36 C35 -179.3(5) . .
C37 C34 C35 C36 -178.5(5) . .
C23 C24 C25 C26 1.1(10) . .
C23 C24 C27 O29 156.1(7) . .
C23 C24 C27 O28 -22.7(10) . .
C36 N31 C32 C33 -1.3(8) . .
C36 N31 C30 C5 175.7(5) . .
C2 C1 C10 N11 -80.5(6) . .
C10 N11 C12 C13 -176.5(5) . .
C10 N11 C16 C15 176.8(5) . .
C10 C1 C2 C7 10.7(7) . .
C10 C1 C2 C3 -171.0(5) . .
C20 N21 C22 C23 -178.8(6) . .
C20 N21 C26 C25 179.3(6) . .
C26 N21 C22 C23 0.7(10) . .
C26 N21 C20 C3 173.7(6) . .
C8 C4 C3 C2 177.0(5) . .
C8 C4 C3 C20 -5.3(8) . .
C35 C34 C37 O38 157.2(5) . .
C35 C34 C37 O39 -22.1(7) . .
C25 C24 C23 C22 -0.6(10) . .
C25 C24 C27 O29 -23.5(10) . .
C25 C24 C27 O28 157.8(7) . .
C27 C24 C23 C22 179.8(6) . .
C27 C24 C25 C26 -179.3(6) . .
O18 C17 C14 C13 172.5(5) . .
O18 C17 C14 C15 -9.0(8) . .
O18 C17 O19 Nd1 5.1(8) . 2_776
C14 C17 O19 Nd1 -174.6(3) . 2_776
O19 C17 C14 C13 -7.7(8) . .
O19 C17 C14 C15 170.8(5) . .
C40 C41 O43 Nd1 -171.1(5) . .
C40 C41 O42 Nd1 171.3(5) . .
C40 C41 O42 Nd1 4.7(12) . 2_676
O43 C41 O42 Nd1 -173.7(5) . 2_676
O43 C41 O42 Nd1 -7.1(5) . .
O42 C41 O43 Nd1 7.3(5) . .

loop_
_exptl_oxdiff_crystal_face_indexfrac_h
_exptl_oxdiff_crystal_face_indexfrac_k
_exptl_oxdiff_crystal_face_indexfrac_l
_exptl_oxdiff_crystal_face_x
_exptl_oxdiff_crystal_face_y
_exptl_oxdiff_crystal_face_z
1.0042 7.9941 -9.0056 0.9737 0.2354 0.0001
5.9955 -2.0009 -0.9988 -0.2056 0.9512 -0.3170
-5.9955 2.0009 0.9988 0.2056 -0.9512 0.3170
-0.0004 3.9977 8.0015 0.0510 -0.2180 -0.9479
0.0004 -3.9977 -8.0015 -0.0510 0.2180 0.9479
-1.0042 -7.9941 9.0056 -0.9737 -0.2354 -0.0001

loop_
_smtbx_masks_void_nr
_smtbx_masks_void_average_x
_smtbx_masks_void_average_y
_smtbx_masks_void_average_z
_smtbx_masks_void_volume
_smtbx_masks_void_count_electrons
_smtbx_masks_void_content
1 0.000 0.000 0.000 246.8 85.0 '9x water'
2 -0.042 0.500 0.500 444.3 130.7 '13x water'
